data_2004581
loop_
_publ_author_name
'Cheng, B.'
'Scheidt, W. R.'

_publ_section_title
;
 (Ethanol)(2,3,7,8,12,13,17,18-octaethylporphinato)manganese(III)
 Perchlorate
;
_journal_issue 3
_journal_name_full 'Acta Crystallographica Section C'
_journal_page_first 585
_journal_page_last 588
_journal_paper_doi 10.1107/S0108270195010705
_journal_volume 52
_journal_year 1996
_chemical_formula_iupac '[Mn  (C36 H44 N4)(C2 H6 O)] Cl O4'
_chemical_formula_moiety 'C38 H50 Cl Mn N4 O5'
_chemical_formula_sum 'C38 H50 Cl Mn N4 O5'
_chemical_formula_weight 733.23
_chemical_name_systematic
;
Ethanol-(2,3,7,8,12,13,17,18-Octaethylporphinato)manganese(III) Perchlorate
;
_space_group_IT_number 2
_symmetry_cell_setting triclinic
_symmetry_space_group_name_Hall '-P 1'
_symmetry_space_group_name_H-M 'P -1'
_cell_angle_alpha 64.067(9)
_cell_angle_beta 87.820(6)
_cell_angle_gamma 67.207(6)
_cell_formula_units_Z 2
_cell_length_a 12.8859(4)
_cell_length_b 12.9276(10)
_cell_length_c 13.5328(7)
_cell_measurement_reflns_used 250
_cell_measurement_temperature 293(2)
_cell_measurement_theta_max 20.8
_cell_measurement_theta_min 5.1
_cell_volume 1845.4(3)
_computing_cell_refinement MADNES
_computing_data_collection 'MADNES (Messerschmitt & Pflugrath, 1987)'
_computing_data_reduction MADNES
_computing_molecular_graphics 'ORTEPII (Johnson, 1976)'
_computing_publication_material SHELXL93
_computing_structure_refinement 'SHELXL93 (Sheldrick, 1993)'
_computing_structure_solution 'SHELXS86 (Sheldrick, 1990)'
_diffrn_ambient_temperature 293(2)
_diffrn_measurement_device 'Enraf-Nonius FAST area-detector'
_diffrn_measurement_method 'Ellipsoid-mask fitting'
_diffrn_radiation_monochromator graphite
_diffrn_radiation_source 'rotating anode'
_diffrn_radiation_type MoK\a
_diffrn_radiation_wavelength 0.71073
_diffrn_reflns_av_R_equivalents 0.0587
_diffrn_reflns_av_sigmaI/netI 0.0505
_diffrn_reflns_limit_h_max 17
_diffrn_reflns_limit_h_min -17
_diffrn_reflns_limit_k_max 17
_diffrn_reflns_limit_k_min -16
_diffrn_reflns_limit_l_max 18
_diffrn_reflns_limit_l_min -15
_diffrn_reflns_number 18191
_diffrn_reflns_reduction_process 'MADNES (Messerschmitt & Pflugrath, 1987)'
_diffrn_reflns_theta_max 29.85
_diffrn_reflns_theta_min 2.18
_diffrn_standards_decay_% 0
_exptl_absorpt_coefficient_mu 0.461
_exptl_absorpt_correction_T_max 0.748
_exptl_absorpt_correction_T_min 0.549
_exptl_absorpt_correction_type difabs
_exptl_crystal_colour black
_exptl_crystal_density_diffrn 1.319
_exptl_crystal_description 'rectangular prism'
_exptl_crystal_F_000 776
_exptl_crystal_size_max 0.55
_exptl_crystal_size_mid 0.25
_exptl_crystal_size_min 0.25
_refine_diff_density_max 0.718
_refine_diff_density_min -0.540
_refine_ls_extinction_method none
_refine_ls_goodness_of_fit_all 1.053
_refine_ls_goodness_of_fit_obs 1.106
_refine_ls_hydrogen_treatment 'Idealized with riding model'
_refine_ls_matrix_type full
_refine_ls_number_parameters 482
_refine_ls_number_reflns 8972
_refine_ls_number_restraints 0
_refine_ls_restrained_S_all 1.054
_refine_ls_restrained_S_obs 1.106
_refine_ls_R_factor_all 0.0856
_refine_ls_R_factor_obs 0.0672
_refine_ls_shift/esd_max 0.033
_refine_ls_shift/esd_mean 0.001
_refine_ls_structure_factor_coef Fsqd
_refine_ls_weighting_details 'w=1/[\s^2^(Fo^2^)+(0.1017P)^2^+1.0542P] where P=(Fo^2^+2Fc^2^)/3'
_refine_ls_weighting_scheme calc
_refine_ls_wR_factor_all 0.1905
_refine_ls_wR_factor_obs 0.1767
_reflns_number_observed 7059
_reflns_number_total 8973
_reflns_observed_criterion >2sigma(I)
_cod_data_source_file bk1159.cif
_cod_data_source_block bk1159a
_cod_depositor_comments
;
The following automatic conversions were performed:

'_refine_ls_weighting_scheme' value
'w=1/[\s^2^(Fo^2^)+(0.1017P)^2^+1.0542P] where P=(Fo^2^+2Fc^2^)/3'
was changed to 'calc'. New tag '_refine_ls_weighting_details' was
created. The value of the new tag was set to
'w=1/[\s^2^(Fo^2^)+(0.1017P)^2^+1.0542P] where P=(Fo^2^+2Fc^2^)/3'.

Automatic conversion script
Id: cif_fix_values 3143 2015-03-26 13:38:13Z robertas 
;
_cod_original_cell_volume 1845.4(2)
_cod_database_code 2004581

loop_
_symmetry_equiv_pos_as_xyz
'x, y, z'
'-x, -y, -z'

loop_
_atom_site_aniso_label
_atom_site_aniso_U_11
_atom_site_aniso_U_22
_atom_site_aniso_U_33
_atom_site_aniso_U_12
_atom_site_aniso_U_13
_atom_site_aniso_U_23
Mn 0.0359(2) 0.0347(2) 0.0307(2) -0.01610(15) 0.00474(13) -0.0119(2)
N(1) 0.0383(10) 0.0355(10) 0.0362(10) -0.0156(8) 0.0044(8) -0.0129(9)
N(2) 0.0416(11) 0.0448(12) 0.0365(11) -0.0203(9) 0.0093(8) -0.0153(10)
N(3) 0.0395(10) 0.0357(10) 0.0321(10) -0.0159(8) 0.0026(8) -0.0108(9)
N(4) 0.0377(10) 0.0380(11) 0.0349(10) -0.0179(9) 0.0067(8) -0.0145(9)
C(a1) 0.0427(13) 0.0361(12) 0.0360(12) -0.0181(10) 0.0032(9) -0.0135(10)
C(a2) 0.0403(13) 0.0359(12) 0.0421(13) -0.0169(10) 0.0057(10) -0.0152(11)
C(a3) 0.0409(13) 0.0454(14) 0.0428(13) -0.0203(11) 0.0112(10) -0.0230(12)
C(a4) 0.051(2) 0.056(2) 0.0379(13) -0.0264(13) 0.0123(11) -0.0154(13)
C(a5) 0.0472(14) 0.0386(13) 0.0350(12) -0.0182(11) 0.0024(10) -0.0116(11)
C(a6) 0.0394(12) 0.0355(12) 0.0401(13) -0.0140(10) 0.0015(10) -0.0181(11)
C(a7) 0.0375(12) 0.0380(12) 0.0411(13) -0.0162(10) 0.0086(9) -0.0217(11)
C(a8) 0.0452(13) 0.0378(12) 0.0343(12) -0.0218(10) 0.0092(9) -0.0171(10)
C(b1) 0.0437(13) 0.0351(12) 0.0400(13) -0.0156(10) -0.0008(10) -0.0126(11)
C(b2) 0.0417(13) 0.0322(12) 0.0476(14) -0.0142(10) 0.0008(10) -0.0142(11)
C(b3) 0.0472(15) 0.055(2) 0.0465(14) -0.0266(13) 0.0170(11) -0.0274(13)
C(b4) 0.054(2) 0.064(2) 0.045(2) -0.0287(15) 0.0180(12) -0.0224(15)
C(b5) 0.055(2) 0.0353(13) 0.0363(13) -0.0172(11) -0.0005(11) -0.0124(11)
C(b6) 0.0472(14) 0.0321(12) 0.0414(13) -0.0126(10) -0.0046(10) -0.0150(11)
C(b7) 0.0410(13) 0.0398(13) 0.0446(13) -0.0187(10) 0.0122(10) -0.0236(12)
C(b8) 0.0452(13) 0.0446(14) 0.0397(13) -0.0224(11) 0.0133(10) -0.0237(12)
C(m1) 0.0374(13) 0.0426(14) 0.0514(15) -0.0149(11) 0.0096(11) -0.0229(12)
C(m2) 0.056(2) 0.054(2) 0.0355(13) -0.0279(14) 0.0084(11) -0.0090(13)
C(m3) 0.0355(12) 0.0398(13) 0.0458(14) -0.0139(10) 0.0054(10) -0.0213(12)
C(m4) 0.0470(14) 0.0417(13) 0.0329(12) -0.0209(11) 0.0054(10) -0.0138(11)
C11 0.057(2) 0.043(2) 0.0426(15) -0.0143(13) 0.0001(12) -0.0067(13)
C21 0.046(2) 0.0369(14) 0.060(2) -0.0083(12) -0.0009(13) -0.0130(13)
C31 0.053(2) 0.058(2) 0.058(2) -0.0258(14) 0.0223(13) -0.031(2)
C41 0.067(2) 0.088(3) 0.056(2) -0.027(2) 0.027(2) -0.014(2)
C51 0.065(2) 0.0391(15) 0.044(2) -0.0179(13) -0.0016(13) -0.0055(13)
C61 0.048(2) 0.0407(14) 0.055(2) -0.0095(12) -0.0052(12) -0.0169(13)
C71 0.0431(14) 0.053(2) 0.056(2) -0.0194(12) 0.0155(12) -0.0299(14)
C81 0.054(2) 0.058(2) 0.0387(14) -0.0253(14) 0.0165(12) -0.0207(13)
C12 0.119(4) 0.107(4) 0.056(2) -0.048(3) -0.003(2) -0.034(2)
C22 0.048(2) 0.080(3) 0.115(4) -0.025(2) -0.004(2) -0.040(3)
C32 0.054(2) 0.114(4) 0.191(6) -0.031(2) 0.010(3) -0.105(4)
C42 0.131(5) 0.104(4) 0.109(4) -0.065(4) 0.039(4) -0.016(4)
C52 0.122(4) 0.065(2) 0.044(2) -0.035(2) 0.006(2) -0.015(2)
C62 0.062(2) 0.089(3) 0.108(3) -0.029(2) -0.009(2) -0.052(3)
C72 0.050(2) 0.091(3) 0.095(3) -0.037(2) 0.017(2) -0.056(2)
C82 0.112(3) 0.071(2) 0.056(2) -0.056(2) 0.031(2) -0.023(2)
O(1) 0.076(2) 0.0559(13) 0.0643(14) -0.0340(12) 0.0021(11) -0.0311(12)
C(1a) 0.118(7) 0.054(4) 0.065(5) -0.052(4) 0.008(4) -0.024(3)
C(1b) 0.119(11) 0.204(18) 0.199(19) -0.097(12) 0.045(11) -0.151(16)
C(2) 0.215(9) 0.092(5) 0.227(10) -0.023(5) 0.034(8) -0.094(6)
Cl 0.0980(8) 0.0830(7) 0.0656(6) -0.0475(6) -0.0006(5) -0.0160(5)
O(2a) 0.123(5) 0.135(6) 0.073(3) 0.025(4) 0.002(3) -0.035(3)
O(3a) 0.187(8) 0.079(4) 0.155(7) -0.065(5) 0.009(6) -0.009(4)
O(4a) 0.123(5) 0.227(10) 0.091(4) -0.017(6) 0.042(4) -0.060(5)
O(5a) 0.354(17) 0.218(11) 0.206(11) -0.209(12) -0.120(12) 0.010(9)
O(4b) 0.063(5) 0.165(11) 0.081(6) -0.050(6) 0.006(4) -0.073(7)

loop_
_atom_site_label
_atom_site_occupancy
_atom_site_fract_x
_atom_site_fract_y
_atom_site_fract_z
_atom_site_U_iso_or_equiv
_atom_site_thermal_displace_type
_atom_site_calc_flag
_atom_site_refinement_flags
_atom_site_type_symbol
Mn 1 .87902(3) .18852(3) .03474(3) .03443(13) Uani d . Mn
N(1) 1 .9964(2) .0345(2) .1569(2) .0379(4) Uani d . N
N(2) 1 .9946(2) .1920(2) -.0678(2) .0415(5) Uani d . N
N(3) 1 .7572(2) .3248(2) -.0950(2) .0375(4) Uani d . N
N(4) 1 .7590(2) .1653(2) .1289(2) .0370(4) Uani d . N
C(a1) 1 .9831(2) -.0272(2) .2662(2) .0388(5) Uani d . C
C(a2) 1 1.1096(2) -.0250(2) .1528(2) .0400(5) Uani d . C
C(a3) 1 1.1076(2) .1111(3) -.0431(2) .0412(6) Uani d . C
C(a4) 1 .9788(3) .2840(3) -0.1757(2) .0493(7) Uani d . C
C(a5) 1 .7736(2) .4020(3) -0.1979(2) .0420(6) Uani d . C
C(a6) 1 .6415(2) .3707(2) -.0970(2) .0384(5) Uani d . C
C(a7) 1 .6429(2) .2308(2) .0978(2) .0373(5) Uani d . C
C(a8) 1 .7757(2) .0873(2) .2423(2) .0373(5) Uani d . C
C(b1) 1 1.0912(2) -0.1264(2) .3313(2) .0414(6) Uani d . C
C(b2) 1 1.1690(2) -0.1251(2) .2608(2) .0423(6) Uani d . C
C(b3) 1 1.1641(2) .1519(3) -0.1376(2) .0463(6) Uani d . C
C(b4) 1 1.0845(3) .2581(3) -0.2192(3) .0543(7) Uani d . C
C(b5) 1 .6656(2) .4986(2) -0.2646(2) .0439(6) Uani d . C
C(b6) 1 .5840(2) .4771(2) -0.2036(2) .0419(6) Uani d . C
C(b7) 1 .5864(2) .1922(2) .1921(2) .0395(5) Uani d . C
C(b8) 1 .6686(2) .1058(3) .2818(2) .0402(5) Uani d . C
C(m1) 1 1.1606(2) .0083(3) .0592(2) .0439(6) Uani d . C
C(m2) 1 .8771(3) .3836(3) -0.2339(2) .0513(7) Uani d . C
C(m3) 1 .5883(2) .3245(2) -.0075(2) .0402(5) Uani d . C
C(m4) 1 .8807(2) -.0001(3) .3058(2) .0409(5) Uani d . C
C11 1 1.1106(3) -0.2108(3) .4543(2) .0549(7) Uani d . C
C21 1 1.2943(3) -0.2052(3) .2878(3) .0541(7) Uani d . C
C31 1 1.2887(3) .0886(3) -0.1397(3) .0540(7) Uani d . C
C41 1 1.0988(4) .3376(4) -0.3357(3) .0803(13) Uani d . C
C51 1 .6519(3) .6025(3) -0.3793(2) .0555(7) Uani d . C
C61 1 .4573(3) .5459(3) -0.2377(3) .0527(7) Uani d . C
C71 1 .4594(2) .2371(3) .1867(3) .0492(7) Uani d . C
C81 1 .6518(3) .0394(3) .4000(2) .0501(7) Uani d . C
C12 1 1.1515(5) -0.1662(5) .5228(4) .0944(15) Uani d . C
C22 1 1.3646(3) -0.1398(4) .2992(4) .0829(13) Uani d . C
C32 1 1.3584(4) .1410(5) -0.1095(6) .107(2) Uani d . C
C42 1 1.1120(6) .4474(6) -0.3494(5) .123(2) Uani d . C
C52 1 .6428(5) .5693(4) -0.4706(3) .0820(12) Uani d . C
C62 1 .4072(3) .4800(4) -0.2775(4) .0836(13) Uani d . C
C72 1 .4126(3) .1761(4) .1368(4) .0707(10) Uani d . C
C82 1 .6201(4) -.0688(4) .4234(3) .0761(11) Uani d . C
O(1) 1 .9061(2) .3127(2) .0858(2) .0613(6) Uani d . O
C(1a) .531(14) .8775(9) .4432(7) .0216(7) .074(3) Uani d P C
C(1b) .469(14) .8160(13) .4233(19) .0920(18) .140(7) Uani d P C
C(2) 1 .8391(9) .5257(7) .0711(9) .183(4) Uani d . C
Cl 1 1.13468(11) .23226(12) .30314(9) .0855(3) Uani d . Cl
O(2a) .668(8) 1.2501(6) .1351(7) .3331(4) .142(3) Uani d P O
O(3a) .668(8) 1.1361(9) .3459(7) .2349(7) .155(4) Uani d P O
O(4a) .668(8) 1.1138(6) .2383(10) .4067(6) .172(4) Uani d P O
O(5a) .668(8) 1.0575(14) .2005(13) .2771(11) .266(9) Uani d P O
O(2b) .332(8) 1.022(2) .313(3) .288(2) .216(11) Uiso d P O
O(3b) .332(8) 1.213(2) .276(3) .282(2) .180(8) Uiso d P O
O(4b) .332(8) 1.1165(8) .2325(14) .1921(9) .095(4) Uani d P O
O(5b) .332(8) 1.1199(17) .132(2) .3792(18) .168(7) Uiso d P O
H(m1) 1 1.2370 -0.0426 .0654 .053 Uiso calc R H
H(m2) 1 .8785 .4437 -0.3038 .062 Uiso calc R H
H(m3) 1 .5090 .3596 -0.0195 .048 Uiso calc R H
H(m4) 1 .8828 -0.0446 .3819 .049 Uiso calc R H
H(11a) 1 1.0399 -0.2173 .4758 .066 Uiso calc R H
H(11b) 1 1.1662 -0.2947 .4702 .066 Uiso calc R H
H(21a) 1 1.3176 -0.2301 .2296 .065 Uiso calc R H
H(21b) 1 1.3099 -0.2815 .3569 .065 Uiso calc R H
H(31a) 1 1.3161 -0.0007 -0.0885 .065 Uiso calc R H
H(31b) 1 1.2987 .0968 -0.2138 .065 Uiso calc R H
H(41a) 1 1.1651 .2860 -0.3553 .096 Uiso calc R H
H(41b) 1 1.0327 .3634 -0.3871 .096 Uiso calc R H
H(51a) 1 .5839 .6766 -0.3905 .067 Uiso calc R H
H(51b) 1 .7166 .6243 -0.3842 .067 Uiso calc R H
H(61a) 1 .4391 .6305 -0.2967 .063 Uiso calc R H
H(61b) 1 .4226 .5534 -0.1749 .063 Uiso calc R H
H(71a) 1 .4235 .3281 .1419 .059 Uiso calc R H
H(71b) 1 .4407 .2173 .2611 .059 Uiso calc R H
H(81a) 1 .5923 .1002 .4174 .060 Uiso calc R H
H(81b) 1 .7216 .0077 .4491 .060 Uiso calc R H
H(12a) 1 1.1512 -0.2166 .5999 .142 Uiso calc R H
H(12b) 1 1.1022 -0.0794 .5009 .142 Uiso calc R H
H(12c) 1 1.2277 -0.1738 .5118 .142 Uiso calc R H
H(22a) 1 1.4438 -0.1967 .3188 .124 Uiso calc R H
H(22b) 1 1.3418 -0.1144 .3563 .124 Uiso calc R H
H(22c) 1 1.3529 -0.0667 .2298 .124 Uiso calc R H
H(32a) 1 1.4374 .0934 -0.1080 .160 Uiso calc R H
H(32b) 1 1.3470 .1360 -0.0373 .160 Uiso calc R H
H(32c) 1 1.3361 .2276 -0.1634 .160 Uiso calc R H
H(42a) 1 1.1133 .4972 -0.4264 .185 Uiso calc R H
H(42b) 1 1.1822 .4226 -0.3057 .185 Uiso calc R H
H(42c) 1 1.0494 .4963 -0.3253 .185 Uiso calc R H
H(52a) 1 .6306 .6409 -0.5413 .123 Uiso calc R H
H(52b) 1 .5799 .5458 -0.4655 .123 Uiso calc R H
H(52c) 1 .7120 .4998 -0.4634 .123 Uiso calc R H
H(62a) 1 .3263 .5279 -0.2992 .125 Uiso calc R H
H(62b) 1 .4228 .3972 -0.2185 .125 Uiso calc R H
H(62c) 1 .4407 .4729 -0.3401 .125 Uiso calc R H
H(72a) 1 .3308 .2165 .1234 .106 Uiso calc R H
H(72b) 1 .4371 .0881 .1877 .106 Uiso calc R H
H(72c) 1 .4401 .1852 .0679 .106 Uiso calc R H
H(82a) 1 .6071 -0.1039 .4990 .114 Uiso calc R H
H(82b) 1 .6810 -0.1326 .4119 .114 Uiso calc R H
H(82c) 1 .5519 -0.0388 .3740 .114 Uiso calc R H
H(1a) .531(14) .8189 .4748 -0.0398 .089 Uiso calc PR H
H(1b) .531(14) .9442 .4516 -0.0104 .089 Uiso calc PR H
H(1c) .469(14) .7492 .4527 .0399 .168 Uiso calc PR H
H(1d) .469(14) .7954 .3938 .1659 .168 Uiso calc PR H

loop_
_atom_type_symbol
_atom_type_description
_atom_type_scat_dispersion_real
_atom_type_scat_dispersion_imag
_atom_type_scat_source
Mn Mn 0.3368 0.7283 'International Tables Vol C Tables 4.2.6.8 and 6.1.1.4'
Cl Cl 0.1484 0.1585 'International Tables Vol C Tables 4.2.6.8 and 6.1.1.4'
O O 0.0106 0.0060 'International Tables Vol C Tables 4.2.6.8 and 6.1.1.4'
N N 0.0061 0.0033 'International Tables Vol C Tables 4.2.6.8 and 6.1.1.4'
C C 0.0033 0.0016 'International Tables Vol C Tables 4.2.6.8 and 6.1.1.4'
H H 0.0000 0.0000 'International Tables Vol C Tables 4.2.6.8 and 6.1.1.4'

loop_
_geom_angle_atom_site_label_1
_geom_angle_atom_site_label_2
_geom_angle_atom_site_label_3
_geom_angle
_geom_angle_publ_flag
N(1) Mn N(2) 89.99(9) y
N(1) Mn N(3) 171.04(9) y
N(1) Mn N(4) 89.55(9) y
N(2) Mn N(3) 89.32(9) y
N(2) Mn N(4) 170.11(9) y
N(3) Mn N(4) 89.60(9) y
N(1) Mn O(1) 93.14(9) y
N(2) Mn O(1) 95.01(10) y
N(3) Mn O(1) 95.82(9) y
N(4) Mn O(1) 94.88(10) y
C(a1) N(1) Mn 126.8(2) y
C(a2) N(1) Mn 127.2(2) y
C(a3) N(2) Mn 127.4(2) y
C(a4) N(2) Mn 126.4(2) y
C(a5) N(3) Mn 126.4(2) y
C(a6) N(3) Mn 127.7(2) y
C(a7) N(4) Mn 127.5(2) y
C(a8) N(4) Mn 126.9(2) y
C(a1) N(1) C(a2) 105.7(2) y
C(a3) N(2) C(a4) 105.9(2) y
C(a5) N(3) C(a6) 105.5(2) y
C(a7) N(4) C(a8) 105.4(2) y
N(1) C(a1) C(b1) 109.9(2) y
N(1) C(a2) C(b2) 110.5(2) y
N(2) C(a3) C(b3) 110.2(2) y
N(2) C(a4) C(b4) 109.8(3) y
N(3) C(a5) C(b5) 110.2(2) y
N(3) C(a6) C(b6) 110.3(2) y
N(4) C(a7) C(b7) 110.3(2) y
N(4) C(a8) C(b8) 110.3(2) y
N(1) C(a1) C(m4) 124.8(2) y
N(1) C(a2) C(m1) 125.1(2) y
N(2) C(a3) C(m1) 124.7(2) y
N(2) C(a4) C(m2) 125.2(3) y
N(3) C(a5) C(m2) 124.7(2) y
N(3) C(a6) C(m3) 124.5(2) y
N(4) C(a7) C(m3) 125.1(2) y
N(4) C(a8) C(m4) 124.2(2) y
C(m4) C(a1) C(b1) 125.3(2) y
C(m1) C(a2) C(b2) 124.4(3) y
C(m1) C(a3) C(b3) 125.0(3) y
C(m2) C(a4) C(b4) 124.9(3) y
C(m2) C(a5) C(b5) 125.0(3) y
C(m3) C(a6) C(b6) 125.1(2) y
C(m3) C(a7) C(b7) 124.6(2) y
C(m4) C(a8) C(b8) 125.4(2) y
C(b2) C(b1) C(a1) 106.9(2) y
C(b1) C(b2) C(a2) 107.0(2) y
C(b4) C(b3) C(a3) 106.9(3) y
C(b3) C(b4) C(a4) 107.2(3) y
C(b6) C(b5) C(a5) 106.9(2) y
C(b5) C(b6) C(a6) 107.0(2) y
C(b8) C(b7) C(a7) 107.1(2) y
C(b7) C(b8) C(a8) 106.8(2) y
C(a1) C(b1) C11 125.1(3) y
C(a2) C(b2) C21 124.8(3) y
C(a3) C(b3) C31 125.1(3) y
C(a4) C(b4) C41 124.6(3) y
C(a5) C(b5) C51 124.5(3) y
C(a6) C(b6) C61 124.9(3) y
C(a7) C(b7) C71 124.6(2) y
C(a8) C(b8) C81 126.0(2) y
C(b1) C(b2) C21 128.1(3) y
C(b2) C(b1) C11 128.0(3) y
C(b3) C(b4) C41 128.2(3) y
C(b4) C(b3) C31 128.0(3) y
C(b5) C(b6) C61 128.1(3) y
C(b6) C(b5) C51 128.6(3) y
C(b7) C(b8) C81 127.1(3) y
C(b8) C(b7) C71 128.2(3) y
C(a2) C(m1) C(a3) 125.4(3) y
C(a4) C(m2) C(a5) 125.5(3) y
C(a6) C(m3) C(a7) 125.5(2) y
C(a8) C(m4) C(a1) 125.6(2) y
C(b1) C11 C12 113.7(3) y
C(b2) C21 C22 113.4(3) y
C(b3) C31 C32 113.5(3) y
C(b4) C41 C42 114.0(4) y
C(b5) C51 C52 113.9(3) y
C(b6) C61 C62 112.6(3) y
C(b7) C71 C72 111.6(3) y
C(b8) C81 C82 114.1(3) y
C(1a) O(1) Mn 127.8(3) y
C(1b) O(1) Mn 126.1(5) y
O(1) C(1a) C(2) 120.5(8) y
O(1) C(1b) C(2) 118.5(12) y
C(1a) O(1) C(1b) 49.7(8) ?
C(1a) C(2) C(1b) 51.7(8) ?
O(2a) Cl O(3a) 108.9(5) y
O(2a) Cl O(4a) 102.0(4) y
O(2a) Cl O(5a) 113.7(9) y
O(3a) Cl O(4a) 103.5(6) y
O(3a) Cl O(5a) 119.7(6) y
O(4a) Cl O(5a) 107.0(9) y
O(2b) Cl O(3b) 120.0(17) y
O(2b) Cl O(4b) 91.0(12) y
O(2b) Cl O(5b) 93.2(15) y
O(3b) Cl O(4b) 98.2(11) y
O(3b) Cl O(5b) 138.8(14) y
O(4b) Cl O(5b) 105.3(11) y

loop_
_geom_bond_atom_site_label_1
_geom_bond_atom_site_label_2
_geom_bond_distance
_geom_bond_publ_flag
Mn O(1) 2.145(2) y
Mn N(1) 1.991(2) y
Mn N(2) 1.997(2) y
Mn N(3) 2.003(2) y
Mn N(4) 1.996(2) y
N(1) C(a1) 1.381(3) y
N(1) C(a2) 1.374(3) y
N(2) C(a3) 1.371(3) y
N(2) C(a4) 1.379(4) y
N(3) C(a5) 1.380(3) y
N(3) C(a6) 1.371(3) y
N(4) C(a7) 1.373(3) y
N(4) C(a8) 1.387(3) y
C(a1) C(b1) 1.443(3) y
C(a2) C(b2) 1.436(4) y
C(a3) C(b3) 1.442(4) y
C(a4) C(b4) 1.440(4) y
C(a5) C(b5) 1.440(4) y
C(a6) C(b6) 1.441(3) y
C(a7) C(b7) 1.436(4) y
C(a8) C(b8) 1.431(4) y
C(a1) C(m4) 1.379(4) y
C(a2) C(m1) 1.378(4) y
C(a3) C(m1) 1.381(4) y
C(a4) C(m2) 1.371(4) y
C(a5) C(m2) 1.371(4) y
C(a6) C(m3) 1.384(4) y
C(a7) C(m3) 1.379(4) y
C(a8) C(m4) 1.379(4) y
C(b1) C(b2) 1.358(4) y
C(b3) C(b4) 1.351(4) y
C(b5) C(b6) 1.350(4) y
C(b7) C(b8) 1.356(4) y
C(b1) C11 1.501(4) y
C(b2) C21 1.494(4) y
C(b3) C31 1.499(4) y
C(b4) C41 1.511(5) y
C(b5) C51 1.503(4) y
C(b6) C61 1.498(4) y
C(b7) C71 1.502(4) y
C(b8) C81 1.504(4) y
C11 C12 1.487(6) y
C21 C22 1.510(5) y
C31 C32 1.475(5) y
C41 C42 1.426(8) y
C51 C52 1.495(5) y
C61 C62 1.513(5) y
C71 C72 1.518(5) y
C81 C82 1.506(5) y
O(1) C(1a) 1.414(7) y
O(1) C(1b) 1.49(2) y
C(1a) C(2) 1.421(11) y
C(1b) C(2) 1.38(2) y
Cl O(2a) 1.452(6) y
Cl O(3a) 1.358(6) y
Cl O(4a) 1.447(7) y
Cl O(5a) 1.323(9) y
Cl O(2b) 1.38(3) y
Cl O(3b) 1.30(2) y
Cl O(4b) 1.528(9) y
Cl O(5b) 1.33(2) y
